data_1512376
loop_
_publ_author_name
'Liu, Zhenxing'
'Xia, Ying'
'Zhou, Shiyi'
'Wang, Long'
'Zhang, Yan'
'Wang, Jianbo'

_publ_section_title
;
 Pd-Catalyzed Cyclization and Carbene Migratory Insertion: New Approach to
 3-Vinylindoles and 3-Vinylbenzofurans.
;
_journal_issue 19
_journal_name_full 'Organic letters'
_journal_page_first 5032
_journal_page_last 5035
_journal_paper_doi 10.1021/ol402368h
_journal_volume 15
_journal_year 2013
_chemical_formula_moiety 'C26 H18 O'
_chemical_formula_sum 'C26 H18 O'
_chemical_formula_weight 346.40
_chemical_name_systematic
;
 ?
;
_space_group_crystal_system monoclinic
_space_group_IT_number 15
_space_group_name_Hall '-I 2ya'
_space_group_name_H-M_alt 'I 1 2/a 1'
_symmetry_space_group_name_Hall '-I 2ya'
_symmetry_space_group_name_H-M 'I 1 2/a 1'
_atom_sites_solution_hydrogens geom
_atom_sites_solution_primary iterative
_audit_creation_date 2013-09-16
_audit_creation_method
;
  Olex2 1.2
  (compiled Apr 23 2013 17:54:37, GUI svn.r4466)
;
_cell_angle_alpha 90
_cell_angle_beta 102.828(7)
_cell_angle_gamma 90
_cell_formula_units_Z 8
_cell_length_a 18.6916(12)
_cell_length_b 5.7783(5)
_cell_length_c 33.895(2)
_cell_measurement_reflns_used 3653
_cell_measurement_temperature 180(2)
_cell_measurement_theta_max 28.2340
_cell_measurement_theta_min 3.6690
_cell_volume 3569.5(4)
_computing_cell_refinement
;
CrysAlisPro, Agilent Technologies,
Version 1.171.36.28 (release 01-02-2013 CrysAlis171 .NET)
(compiled Feb  1 2013,16:14:44)
;
_computing_data_collection
;
CrysAlisPro, Agilent Technologies,
Version 1.171.36.28 (release 01-02-2013 CrysAlis171 .NET)
(compiled Feb  1 2013,16:14:44)
;
_computing_data_reduction
;
CrysAlisPro, Agilent Technologies,
Version 1.171.36.28 (release 01-02-2013 CrysAlis171 .NET)
(compiled Feb  1 2013,16:14:44)
;
_computing_molecular_graphics
;
O. V. Dolomanov, L. J. Bourhis, R. J. Gildea, J. A. K. Howard and H. Puschmann,
OLEX2: a complete structure solution, refinement and analysis program.
J. Appl. Cryst. (2009). 42, 339-341.
;
_computing_publication_material
;
O. V. Dolomanov, L. J. Bourhis, R. J. Gildea, J. A. K. Howard and H. Puschmann,
OLEX2: a complete structure solution, refinement and analysis program.
J. Appl. Cryst. (2009). 42, 339-341.
;
_computing_structure_refinement
;
XL, G.M. Sheldrick, Acta Cryst.
(2008). A64, 112-122
;
_computing_structure_solution 'SUPERFLIP, J. Appl. Cryst. (2007) 40, 786-790'
_diffrn_ambient_temperature 180.15
_diffrn_detector_area_resol_mean 10.3914
_diffrn_measured_fraction_theta_full 0.9974
_diffrn_measured_fraction_theta_max 0.8524
_diffrn_measurement_details
;
  1 omega   38.00   69.00   1.0000    6.0000
omega____ theta____ kappa____ phi______ frames
    -       10.8579  178.0000 -180.0000 31

  2 omega  -20.00   15.00   1.0000    6.0000
omega____ theta____ kappa____ phi______ frames
    -       10.8579  -99.0000 -150.0000 35

  3 omega  -33.00   35.00   1.0000    6.0000
omega____ theta____ kappa____ phi______ frames
    -       10.8579  -38.0000 -150.0000 68

  4 omega  -38.00   39.00   1.0000    6.0000
omega____ theta____ kappa____ phi______ frames
    -      -11.6392   38.0000    0.0000 77
;
_diffrn_measurement_device_type 'SuperNova, Dual, Cu at zero, Atlas'
_diffrn_measurement_method '\w scans'
_diffrn_orient_matrix_UB_11 0.0217167000
_diffrn_orient_matrix_UB_12 0.0593238000
_diffrn_orient_matrix_UB_13 0.0167617000
_diffrn_orient_matrix_UB_21 0.0321225000
_diffrn_orient_matrix_UB_22 -0.0308736000
_diffrn_orient_matrix_UB_23 -0.0066329000
_diffrn_orient_matrix_UB_31 -0.0028816000
_diffrn_orient_matrix_UB_32 0.1030764000
_diffrn_orient_matrix_UB_33 -0.0116366000
_diffrn_radiation_monochromator mirror
_diffrn_radiation_type 'Mo K\a'
_diffrn_radiation_wavelength 0.7107
_diffrn_reflns_av_R_equivalents 0.0252
_diffrn_reflns_av_unetI/netI 0.0330
_diffrn_reflns_Laue_measured_fraction_full 0.998
_diffrn_reflns_Laue_measured_fraction_max 0.999
_diffrn_reflns_limit_h_max 22
_diffrn_reflns_limit_h_min -23
_diffrn_reflns_limit_k_max 7
_diffrn_reflns_limit_k_min -5
_diffrn_reflns_limit_l_max 41
_diffrn_reflns_limit_l_min -41
_diffrn_reflns_number 8312
_diffrn_reflns_point_group_measured_fraction_full 0.998
_diffrn_reflns_point_group_measured_fraction_max 0.999
_diffrn_reflns_theta_full 25.242
_diffrn_reflns_theta_max 26.020
_diffrn_reflns_theta_min 2.937
_diffrn_source 'SuperNova (Mo) X-ray Source'
_exptl_absorpt_coefficient_mu 0.077
_exptl_absorpt_correction_T_max 1.00000
_exptl_absorpt_correction_T_min 0.44981
_exptl_absorpt_correction_type multi-scan
_exptl_absorpt_process_details
;
CrysAlisPro, Agilent Technologies,
Version 1.171.36.28 (release 01-02-2013 CrysAlis171 .NET)
(compiled Feb  1 2013,16:14:44)
Empirical absorption correction using spherical harmonics,
 implemented in SCALE3 ABSPACK scaling algorithm.
;
_exptl_crystal_colour
;
;
_exptl_crystal_density_diffrn 1.289
_exptl_crystal_description
;
;
_exptl_crystal_F_000 1456
_exptl_crystal_size_max 0.2
_exptl_crystal_size_mid 0.2
_exptl_crystal_size_min 0.1
_refine_diff_density_max 0.183
_refine_diff_density_min -0.211
_refine_diff_density_rms 0.035
_refine_ls_extinction_coef 0.0068(4)
_refine_ls_extinction_expression Fc^*^=kFc[1+0.001xFc^2^\l^3^/sin(2\q)]^-1/4^
_refine_ls_extinction_method SHELXL
_refine_ls_goodness_of_fit_ref 1.049
_refine_ls_hydrogen_treatment constr
_refine_ls_matrix_type full
_refine_ls_number_parameters 245
_refine_ls_number_reflns 3503
_refine_ls_number_restraints 0
_refine_ls_restrained_S_all 1.049
_refine_ls_R_factor_all 0.0592
_refine_ls_R_factor_gt 0.0434
_refine_ls_shift/su_max 0.003
_refine_ls_shift/su_mean 0.000
_refine_ls_structure_factor_coef Fsqd
_refine_ls_weighting_details 'w=1/[\s^2^(Fo^2^)+(0.0447P)^2^+1.6394P] where P=(Fo^2^+2Fc^2^)/3'
_refine_ls_weighting_scheme calc
_refine_ls_wR_factor_gt 0.1033
_refine_ls_wR_factor_ref 0.1128
_reflns_Friedel_coverage 0.000
_reflns_number_gt 2700
_reflns_number_total 3503
_reflns_threshold_expression 'I > 2\s(I)'
_cod_data_source_file ol402368h_si_003.cif
_cod_data_source_block exp_2276
_cod_original_cell_volume 3569.5(5)
_cod_database_code 1512376
_chemical_oxdiff_formula 'C26 H17 O1'
_reflns_odcompleteness_completeness 99.74
_reflns_odcompleteness_iscentric 1
_reflns_odcompleteness_theta 25.97
_olex2_refinement_description
;
1. Fixed Uiso
 At 1.2 times of:
  All C(H) groups
2.a Aromatic/amide H refined with riding coordinates:
 C2(H2), C3(H3), C4(H4), C5(H5), C8(H8), C11(H11), C12(H12), C13(H13),
 C14(H14), C15(H15), C16(H16), C18(H18), C20(H20), C21(H21), C22(H22), C23(H23),
  C25(H25), C26(H26)
;
_shelx_estimated_absorpt_t_max 0.992
_shelx_estimated_absorpt_t_min 0.985
_shelx_space_group_comment
;
The symmetry employed for this shelxl refinement is uniquely defined
by the following loop, which should always be used as a source of
symmetry information in preference to the above space-group names.
They are only intended as comments.
;
_shelxl_version_number 2013-3

loop_
_space_group_symop_operation_xyz
'x, y, z'
'-x+1/2, y, -z'
'x+1/2, y+1/2, z+1/2'
'-x+1, y+1/2, -z+1/2'
'-x, -y, -z'
'x-1/2, -y, z'
'-x+1/2, -y+1/2, -z+1/2'
'x, -y+1/2, z+1/2'

loop_
_atom_site_label
_atom_site_type_symbol
_atom_site_fract_x
_atom_site_fract_y
_atom_site_fract_z
_atom_site_U_iso_or_equiv
_atom_site_adp_type
_atom_site_occupancy
_atom_site_site_symmetry_order
_atom_site_calc_flag
_atom_site_refinement_flags_posn
_atom_site_refinement_flags_adp
C1 C 0.87011(8) 0.4090(3) 0.41890(4) 0.0423(4) Uani 1 1 d . .
C2 C 0.92135(9) 0.5717(3) 0.41441(5) 0.0508(5) Uani 1 1 d . .
H2 H 0.9678 0.5801 0.4327 0.061 Uiso 1 1 calc R U
C3 C 0.90249(10) 0.7209(3) 0.38249(5) 0.0549(5) Uani 1 1 d . .
H3 H 0.9364 0.8357 0.3782 0.066 Uiso 1 1 calc R U
C4 C 0.83415(10) 0.7058(3) 0.35625(5) 0.0564(5) Uani 1 1 d . .
H4 H 0.8219 0.8119 0.3344 0.068 Uiso 1 1 calc R U
C5 C 0.78360(9) 0.5407(3) 0.36114(5) 0.0495(4) Uani 1 1 d . .
H5 H 0.7370 0.5333 0.3429 0.059 Uiso 1 1 calc R U
C6 C 0.80168(8) 0.3845(3) 0.39320(4) 0.0370(4) Uani 1 1 d . .
C7 C 0.76484(8) 0.2014(3) 0.41063(4) 0.0371(4) Uani 1 1 d . .
C8 C 0.81340(8) 0.1373(3) 0.44447(5) 0.0492(4) Uani 1 1 d . .
H8 H 0.8035 0.0213 0.4624 0.059 Uiso 1 1 calc R U
C9 C 0.69135(8) 0.1028(3) 0.39615(4) 0.0368(4) Uani 1 1 d . .
C10 C 0.65947(8) -0.0299(3) 0.42591(4) 0.0362(4) Uani 1 1 d . .
C11 C 0.59666(8) 0.0526(3) 0.43648(5) 0.0439(4) Uani 1 1 d . .
H11 H 0.5767 0.1973 0.4262 0.053 Uiso 1 1 calc R U
C12 C 0.56293(10) -0.0724(4) 0.46171(5) 0.0596(5) Uani 1 1 d . .
H12 H 0.5193 -0.0154 0.4682 0.071 Uiso 1 1 calc R U
C13 C 0.59207(11) -0.2790(4) 0.47758(5) 0.0651(6) Uani 1 1 d . .
H13 H 0.5688 -0.3647 0.4951 0.078 Uiso 1 1 calc R U
C14 C 0.65498(11) -0.3616(3) 0.46807(5) 0.0601(5) Uani 1 1 d . .
H14 H 0.6755 -0.5039 0.4793 0.072 Uiso 1 1 calc R U
C15 C 0.68873(9) -0.2384(3) 0.44224(5) 0.0465(4) Uani 1 1 d . .
H15 H 0.7321 -0.2970 0.4357 0.056 Uiso 1 1 calc R U
C16 C 0.65291(8) 0.1386(3) 0.35820(4) 0.0414(4) Uani 1 1 d . .
H16 H 0.6767 0.2300 0.3416 0.050 Uiso 1 1 calc R U
C17 C 0.57917(8) 0.0557(3) 0.33874(4) 0.0376(4) Uani 1 1 d . .
C18 C 0.53658(8) 0.1910(3) 0.30932(4) 0.0361(4) Uani 1 1 d . .
H18 H 0.5559 0.3331 0.3022 0.043 Uiso 1 1 calc R U
C19 C 0.46502(8) 0.1254(3) 0.28937(4) 0.0336(3) Uani 1 1 d . .
C20 C 0.42081(8) 0.2642(3) 0.25944(5) 0.0419(4) Uani 1 1 d . .
H20 H 0.4393 0.4076 0.2522 0.050 Uiso 1 1 calc R U
C21 C 0.35209(9) 0.1958(3) 0.24074(5) 0.0489(4) Uani 1 1 d . .
H21 H 0.3230 0.2915 0.2206 0.059 Uiso 1 1 calc R U
C22 C 0.32405(9) -0.0141(3) 0.25097(5) 0.0528(5) Uani 1 1 d . .
H22 H 0.2759 -0.0602 0.2377 0.063 Uiso 1 1 calc R U
C23 C 0.36502(8) -0.1532(3) 0.27971(5) 0.0465(4) Uani 1 1 d . .
H23 H 0.3452 -0.2955 0.2864 0.056 Uiso 1 1 calc R U
C24 C 0.43669(8) -0.0877(3) 0.29961(4) 0.0368(4) Uani 1 1 d . .
C25 C 0.48174(9) -0.2279(3) 0.32914(5) 0.0433(4) Uani 1 1 d . .
H25 H 0.4636 -0.3725 0.3360 0.052 Uiso 1 1 calc R U
C26 C 0.55047(9) -0.1604(3) 0.34787(5) 0.0428(4) Uani 1 1 d . .
H26 H 0.5798 -0.2592 0.3674 0.051 Uiso 1 1 calc R U
O1 O 0.87827(6) 0.2553(2) 0.45050(3) 0.0558(4) Uani 1 1 d . .

loop_
_atom_site_aniso_label
_atom_site_aniso_U_11
_atom_site_aniso_U_22
_atom_site_aniso_U_33
_atom_site_aniso_U_23
_atom_site_aniso_U_13
_atom_site_aniso_U_12
C1 0.0345(8) 0.0540(10) 0.0377(8) 0.0015(8) 0.0064(6) -0.0025(8)
C2 0.0361(8) 0.0677(12) 0.0478(9) -0.0013(9) 0.0072(7) -0.0116(9)
C3 0.0518(10) 0.0636(12) 0.0520(10) -0.0011(10) 0.0174(8) -0.0166(9)
C4 0.0597(11) 0.0645(12) 0.0439(9) 0.0105(9) 0.0094(8) -0.0114(10)
C5 0.0444(9) 0.0606(11) 0.0402(9) 0.0061(8) 0.0025(7) -0.0067(9)
C6 0.0315(7) 0.0458(9) 0.0340(7) -0.0030(7) 0.0077(6) -0.0001(7)
C7 0.0303(7) 0.0452(9) 0.0348(7) 0.0001(7) 0.0053(6) 0.0015(7)
C8 0.0348(8) 0.0582(11) 0.0511(9) 0.0101(9) 0.0016(7) -0.0093(8)
C9 0.0305(7) 0.0395(9) 0.0397(8) -0.0001(7) 0.0061(6) 0.0012(7)
C10 0.0312(7) 0.0409(9) 0.0336(7) -0.0041(7) 0.0011(6) -0.0041(7)
C11 0.0372(8) 0.0508(10) 0.0434(9) -0.0073(8) 0.0082(7) -0.0022(8)
C12 0.0489(10) 0.0863(15) 0.0473(10) -0.0104(11) 0.0190(8) -0.0131(10)
C13 0.0670(13) 0.0866(16) 0.0409(10) 0.0041(10) 0.0102(9) -0.0322(12)
C14 0.0691(12) 0.0515(11) 0.0510(10) 0.0104(9) -0.0054(9) -0.0162(10)
C15 0.0450(9) 0.0436(10) 0.0479(9) -0.0001(8) 0.0041(7) -0.0011(8)
C16 0.0355(8) 0.0485(10) 0.0391(8) 0.0038(8) 0.0058(7) -0.0055(7)
C17 0.0342(8) 0.0426(9) 0.0346(7) -0.0028(7) 0.0047(6) -0.0022(7)
C18 0.0356(8) 0.0369(8) 0.0358(7) -0.0003(7) 0.0078(6) -0.0058(7)
C19 0.0325(7) 0.0376(8) 0.0309(7) -0.0036(7) 0.0072(6) -0.0013(7)
C20 0.0388(8) 0.0448(10) 0.0409(8) 0.0019(8) 0.0063(7) -0.0013(7)
C21 0.0398(9) 0.0593(11) 0.0428(9) 0.0016(9) -0.0012(7) 0.0029(9)
C22 0.0350(8) 0.0645(12) 0.0532(10) -0.0085(9) -0.0023(8) -0.0078(9)
C23 0.0388(8) 0.0480(10) 0.0512(9) -0.0062(8) 0.0069(7) -0.0118(8)
C24 0.0358(8) 0.0385(9) 0.0361(8) -0.0062(7) 0.0081(6) -0.0042(7)
C25 0.0478(9) 0.0353(9) 0.0446(9) -0.0010(7) 0.0058(7) -0.0088(8)
C26 0.0462(9) 0.0392(9) 0.0388(8) 0.0015(7) 0.0005(7) -0.0012(8)
O1 0.0354(6) 0.0708(9) 0.0533(7) 0.0172(6) -0.0069(5) -0.0099(6)

loop_
_atom_type_symbol
_atom_type_description
_atom_type_scat_dispersion_real
_atom_type_scat_dispersion_imag
_atom_type_scat_source
C C 0.0033 0.0016 'International Tables Vol C Tables 4.2.6.8 and 6.1.1.4'
H H 0.0000 0.0000 'International Tables Vol C Tables 4.2.6.8 and 6.1.1.4'
O O 0.0106 0.0060 'International Tables Vol C Tables 4.2.6.8 and 6.1.1.4'

loop_
_geom_angle_atom_site_label_1
_geom_angle_atom_site_label_2
_geom_angle_atom_site_label_3
_geom_angle
C2 C1 C6 124.66(15)
O1 C1 C2 124.69(14)
O1 C1 C6 110.58(13)
C1 C2 H2 121.4
C3 C2 C1 117.10(16)
C3 C2 H2 121.4
C2 C3 H3 119.8
C2 C3 C4 120.43(16)
C4 C3 H3 119.8
C3 C4 H4 119.2
C5 C4 C3 121.63(17)
C5 C4 H4 119.2
C4 C5 H5 120.4
C4 C5 C6 119.16(15)
C6 C5 H5 120.4
C1 C6 C5 116.99(14)
C1 C6 C7 105.82(13)
C5 C6 C7 136.96(14)
C6 C7 C9 129.63(13)
C8 C7 C6 104.78(13)
C8 C7 C9 125.59(15)
C7 C8 H8 123.3
C7 C8 O1 113.45(15)
O1 C8 H8 123.3
C7 C9 C10 117.26(12)
C16 C9 C7 121.53(14)
C16 C9 C10 121.16(13)
C11 C10 C9 119.09(14)
C11 C10 C15 118.52(15)
C15 C10 C9 122.33(14)
C10 C11 H11 119.6
C12 C11 C10 120.80(17)
C12 C11 H11 119.6
C11 C12 H12 119.9
C13 C12 C11 120.28(17)
C13 C12 H12 119.9
C12 C13 H13 120.1
C14 C13 C12 119.79(17)
C14 C13 H13 120.1
C13 C14 H14 119.8
C13 C14 C15 120.31(19)
C15 C14 H14 119.8
C10 C15 H15 119.9
C14 C15 C10 120.28(17)
C14 C15 H15 119.9
C9 C16 H16 115.5
C9 C16 C17 128.97(15)
C17 C16 H16 115.5
C18 C17 C16 118.37(14)
C18 C17 C26 118.20(14)
C26 C17 C16 123.40(14)
C17 C18 H18 119.0
C17 C18 C19 122.03(14)
C19 C18 H18 119.0
C18 C19 C24 118.91(14)
C20 C19 C18 122.32(14)
C20 C19 C24 118.76(14)
C19 C20 H20 119.6
C21 C20 C19 120.87(16)
C21 C20 H20 119.6
C20 C21 H21 119.8
C20 C21 C22 120.34(16)
C22 C21 H21 119.8
C21 C22 H22 119.7
C23 C22 C21 120.59(16)
C23 C22 H22 119.7
C22 C23 H23 119.7
C22 C23 C24 120.50(16)
C24 C23 H23 119.7
C23 C24 C19 118.93(15)
C23 C24 C25 122.59(15)
C25 C24 C19 118.48(14)
C24 C25 H25 119.3
C26 C25 C24 121.35(15)
C26 C25 H25 119.3
C17 C26 H26 119.5
C25 C26 C17 120.97(15)
C25 C26 H26 119.5
C8 O1 C1 105.35(12)

loop_
_geom_bond_atom_site_label_1
_geom_bond_atom_site_label_2
_geom_bond_distance
C1 C2 1.374(2)
C1 C6 1.386(2)
C1 O1 1.3733(19)
C2 H2 0.9500
C2 C3 1.367(2)
C3 H3 0.9500
C3 C4 1.388(3)
C4 H4 0.9500
C4 C5 1.378(2)
C5 H5 0.9500
C5 C6 1.395(2)
C6 C7 1.457(2)
C7 C8 1.347(2)
C7 C9 1.467(2)
C8 H8 0.9500
C8 O1 1.3666(19)
C9 C10 1.493(2)
C9 C16 1.343(2)
C10 C11 1.386(2)
C10 C15 1.387(2)
C11 H11 0.9500
C11 C12 1.375(2)
C12 H12 0.9500
C12 C13 1.372(3)
C13 H13 0.9500
C13 C14 1.372(3)
C14 H14 0.9500
C14 C15 1.384(2)
C15 H15 0.9500
C16 H16 0.9500
C16 C17 1.470(2)
C17 C18 1.373(2)
C17 C26 1.420(2)
C18 H18 0.9500
C18 C19 1.4102(19)
C19 C20 1.408(2)
C19 C24 1.414(2)
C20 H20 0.9500
C20 C21 1.359(2)
C21 H21 0.9500
C21 C22 1.395(3)
C22 H22 0.9500
C22 C23 1.361(2)
C23 H23 0.9500
C23 C24 1.411(2)
C24 C25 1.412(2)
C25 H25 0.9500
C25 C26 1.358(2)
C26 H26 0.9500
